data_7118683
loop_
_publ_author_name
'Khan, Shabana'
'Pal, Shiv'
'Kathewad, Neha'
'Purushothaman, Indu'
'De, Susmita'
'Parameswaran, Pattiyil'

_publ_section_title
;
 Stepwise isolation of an unprecedented silylene supported dinuclear
 gold(i) cation with aurophilic interaction.
;
_journal_issue 20
_journal_name_full 'Chemical communications (Cambridge, England)'
_journal_page_first 3880
_journal_page_last 3882
_journal_paper_doi 10.1039/c6cc00597g
_journal_volume 52
_journal_year 2016
_chemical_formula_moiety 'C80 H104 Au2 Cl4 F12 N6 P2 Sb2 Si2'
_chemical_formula_sum 'C80 H104 Au2 Cl4 F12 N6 P2 Sb2 Si2'
_chemical_formula_weight 2275.04
_space_group_crystal_system triclinic
_space_group_IT_number 2
_space_group_name_Hall '-P 1'
_space_group_name_H-M_alt 'P -1'
_symmetry_space_group_name_Hall '-P 1'
_symmetry_space_group_name_H-M 'P -1'
_atom_sites_solution_hydrogens geom
_audit_creation_method SHELXL-2014/6
_audit_update_record
;
2015-11-13 deposited with the CCDC.
2016-02-02 downloaded from the CCDC.
;
_cell_angle_alpha 116.997(14)
_cell_angle_beta 104.713(14)
_cell_angle_gamma 95.716(14)
_cell_formula_units_Z 1
_cell_length_a 12.058(6)
_cell_length_b 14.762(9)
_cell_length_c 15.001(9)
_cell_measurement_reflns_used 9404
_cell_measurement_temperature 150(2)
_cell_measurement_theta_max 25.005
_cell_measurement_theta_min 2.351
_cell_volume 2229(2)
_computing_structure_refinement 'SHELXL-2014/6 (Sheldrick, 2014)'
_diffrn_ambient_temperature 150(2)
_diffrn_measured_fraction_theta_full 0.891
_diffrn_measured_fraction_theta_max 0.999
_diffrn_measurement_device_type 'Bruker SMART X2S benchtop diffractometer'
_diffrn_radiation_type MoK\a
_diffrn_radiation_wavelength 0.71073
_diffrn_reflns_av_R_equivalents 0.2448
_diffrn_reflns_av_unetI/netI 0.0971
_diffrn_reflns_laue_measured_fraction_full 0.891
_diffrn_reflns_laue_measured_fraction_max 0.999
_diffrn_reflns_limit_h_max 13
_diffrn_reflns_limit_h_min -13
_diffrn_reflns_limit_k_max 17
_diffrn_reflns_limit_k_min -17
_diffrn_reflns_limit_l_max 17
_diffrn_reflns_limit_l_min -17
_diffrn_reflns_number 89255
_diffrn_reflns_point_group_measured_fraction_full 0.891
_diffrn_reflns_point_group_measured_fraction_max 0.999
_diffrn_reflns_theta_full 25.242
_diffrn_reflns_theta_max 24.248
_diffrn_reflns_theta_min 2.306
_exptl_absorpt_coefficient_mu 4.133
_exptl_absorpt_correction_type multi-scan
_exptl_absorpt_process_details 'Sheldrick,G.M.(2012)SADABS.BrukerAXS Inc.,Madison, Wisconsin, USA.'
_exptl_crystal_colour colorless
_exptl_crystal_density_diffrn 1.695
_exptl_crystal_description block
_exptl_crystal_F_000 1120
_exptl_crystal_size_max 0.1
_exptl_crystal_size_mid 0.1
_exptl_crystal_size_min 0.1
_exptl_transmission_factor_max 0.1525
_exptl_transmission_factor_min 0.1129
_refine_diff_density_max 1.321
_refine_diff_density_min -1.030
_refine_diff_density_rms 0.176
_refine_ls_extinction_method none
_refine_ls_goodness_of_fit_ref 1.028
_refine_ls_hydrogen_treatment constr
_refine_ls_matrix_type full
_refine_ls_number_parameters 494
_refine_ls_number_reflns 7185
_refine_ls_number_restraints 90
_refine_ls_restrained_S_all 1.044
_refine_ls_R_factor_all 0.0985
_refine_ls_R_factor_gt 0.0571
_refine_ls_shift/su_max 0.000
_refine_ls_shift/su_mean 0.000
_refine_ls_structure_factor_coef Fsqd
_refine_ls_weighting_details 'w=1/[\s^2^(Fo^2^)+(0.0344P)^2^+19.4861P] where P=(Fo^2^+2Fc^2^)/3'
_refine_ls_weighting_scheme calc
_refine_ls_wR_factor_gt 0.1046
_refine_ls_wR_factor_ref 0.1210
_reflns_Friedel_coverage 0.000
_reflns_number_gt 5264
_reflns_number_total 7185
_reflns_threshold_expression 'I > 2\s(I)'
_cod_data_source_file c6cc00597g2.cif
_cod_data_source_block SINP_4
_cod_depositor_comments 'Adding full bibliography for 7118681--7118683.cif.'
_cod_original_cell_volume 2228(2)
_cod_database_code 7118683
_shelx_space_group_comment
;
The symmetry employed for this shelxl refinement is uniquely defined
by the following loop, which should always be used as a source of
symmetry information in preference to the above space-group names.
They are only intended as comments.
;
_shelxl_version_number 2014/6

loop_
_space_group_symop_operation_xyz
'x, y, z'
'-x, -y, -z'

loop_
_atom_site_label
_atom_site_type_symbol
_atom_site_fract_x
_atom_site_fract_y
_atom_site_fract_z
_atom_site_U_iso_or_equiv
_atom_site_adp_type
_atom_site_occupancy
_atom_site_site_symmetry_order
_atom_site_calc_flag
_atom_site_refinement_flags_posn
_atom_site_refinement_flags_adp
C7 C 0.7168(4) 0.7703(5) 0.7094(4) 0.026(2) Uani 1 1 d G .
C2 C 0.6343(5) 0.8300(4) 0.7263(4) 0.031(2) Uani 1 1 d G .
C3 C 0.5291(5) 0.8019(5) 0.6443(6) 0.043(3) Uani 1 1 d G .
H3 H 0.4727 0.8427 0.6558 0.052 Uiso 1 1 calc R U
C4 C 0.5064(5) 0.7140(6) 0.5455(5) 0.053(3) Uani 1 1 d G .
H4 H 0.4345 0.6948 0.4895 0.063 Uiso 1 1 calc R U
C5 C 0.5890(6) 0.6543(5) 0.5287(4) 0.046(3) Uani 1 1 d G .
H5 H 0.5735 0.5943 0.4611 0.055 Uiso 1 1 calc R U
C6 C 0.6942(5) 0.6824(5) 0.6106(5) 0.035(3) Uani 1 1 d G .
C1 C 1.0374(9) 0.8340(7) 0.6581(8) 0.030(2) Uani 1 1 d . .
C8 C 0.9202(9) 0.7121(7) 0.9210(7) 0.028(2) Uani 1 1 d . .
C9 C 1.0324(10) 0.7511(9) 0.9948(9) 0.044(3) Uani 1 1 d . .
H9 H 1.0648 0.8248 1.0361 0.053 Uiso 1 1 calc R U
C10 C 0.8742(10) 0.6037(8) 0.8612(9) 0.042(3) Uani 1 1 d . .
H10 H 0.7973 0.5750 0.8091 0.051 Uiso 1 1 calc R U
C11 C 1.1521(9) 0.7475(8) 0.7548(8) 0.034(3) Uani 1 1 d . .
C12 C 1.1169(9) 0.8438(9) 0.5992(9) 0.038(3) Uani 1 1 d . .
C13 C 0.4928(10) 0.6741(11) 0.9277(11) 0.057(4) Uani 1 1 d . .
H13 H 0.4244 0.6456 0.9360 0.069 Uiso 1 1 calc R U
C14 C 1.2092(10) 0.9312(9) 0.6512(10) 0.044(3) Uani 1 1 d . .
H14 H 1.2194 0.9830 0.7218 0.053 Uiso 1 1 calc R U
C15 C 0.7789(10) 0.6116(8) 0.5875(9) 0.043(3) Uani 1 1 d . .
H15 H 0.8523 0.6451 0.6514 0.052 Uiso 1 1 calc R U
C16 C 1.2305(10) 0.8241(10) 0.8662(10) 0.058(4) Uani 1 1 d . .
H16A H 1.1838 0.8397 0.9137 0.086 Uiso 1 1 calc R U
H16B H 1.2657 0.8889 0.8697 0.086 Uiso 1 1 calc R U
H16C H 1.2936 0.7938 0.8881 0.086 Uiso 1 1 calc R U
C17 C 1.0532(11) 0.5787(10) 0.9523(10) 0.055(3) Uani 1 1 d . U
H17 H 1.0987 0.5334 0.9633 0.066 Uiso 1 1 calc R U
C18 C 0.6113(9) 0.6658(8) 0.8217(9) 0.038(3) Uani 1 1 d . .
H18 H 0.6235 0.6317 0.7553 0.046 Uiso 1 1 calc R U
C19 C 0.5112(10) 0.6253(10) 0.8327(11) 0.051(3) Uani 1 1 d . .
H19 H 0.4552 0.5636 0.7745 0.061 Uiso 1 1 calc R U
C20 C 0.6497(9) 0.9285(8) 0.8320(9) 0.039(3) Uani 1 1 d . .
H20 H 0.7195 0.9321 0.8874 0.047 Uiso 1 1 calc R U
C21 C 0.8152(11) 0.5987(9) 0.4927(9) 0.053(3) Uani 1 1 d . .
H21A H 0.8400 0.6679 0.5004 0.080 Uiso 1 1 calc R U
H21B H 0.7478 0.5553 0.4269 0.080 Uiso 1 1 calc R U
H21C H 0.8810 0.5648 0.4901 0.080 Uiso 1 1 calc R U
C22 C 1.2264(11) 0.7149(10) 0.6806(10) 0.055(3) Uani 1 1 d . U
H22A H 1.2665 0.7772 0.6824 0.083 Uiso 1 1 calc R U
H22B H 1.1743 0.6646 0.6078 0.083 Uiso 1 1 calc R U
H22C H 1.2855 0.6824 0.7043 0.083 Uiso 1 1 calc R U
C23 C 0.7271(12) 0.5019(9) 0.5689(10) 0.056(4) Uani 1 1 d . .
H23A H 0.7895 0.4642 0.5695 0.084 Uiso 1 1 calc R U
H23B H 0.6632 0.4622 0.5000 0.084 Uiso 1 1 calc R U
H23C H 0.6956 0.5098 0.6255 0.084 Uiso 1 1 calc R U
C24 C 0.8927(9) 0.9351(8) 0.6138(8) 0.034(3) Uani 1 1 d . .
C25 C 0.6746(9) 0.8048(9) 0.9998(9) 0.039(3) Uani 1 1 d . .
H25 H 0.7299 0.8670 1.0578 0.047 Uiso 1 1 calc R U
C26 C 0.9417(13) 0.5367(10) 0.8782(11) 0.061(4) Uani 1 1 d . .
H26 H 0.9100 0.4628 0.8384 0.073 Uiso 1 1 calc R U
C27 C 1.0996(11) 0.6844(11) 1.0104(10) 0.058(4) Uani 1 1 d . .
H27 H 1.1772 0.7126 1.0613 0.070 Uiso 1 1 calc R U
C28 C 0.6953(9) 0.7559(8) 0.9057(9) 0.032(3) Uani 1 1 d . .
C29 C 1.0904(11) 0.6468(9) 0.7467(10) 0.055(3) Uani 1 1 d . U
H29A H 1.0395 0.5983 0.6730 0.083 Uiso 1 1 calc R U
H29B H 1.0422 0.6640 0.7930 0.083 Uiso 1 1 calc R U
H29C H 1.1501 0.6138 0.7688 0.083 Uiso 1 1 calc R U
C30 C 0.6721(12) 1.0320(9) 0.8312(10) 0.060(4) Uani 1 1 d . .
H30A H 0.6086 1.0283 0.7730 0.089 Uiso 1 1 calc R U
H30B H 0.7482 1.0442 0.8210 0.089 Uiso 1 1 calc R U
H30C H 0.6740 1.0898 0.8990 0.089 Uiso 1 1 calc R U
C31 C 1.2693(12) 0.8682(11) 0.5023(11) 0.067(4) Uani 1 1 d . U
H31 H 1.3233 0.8757 0.4682 0.081 Uiso 1 1 calc R U
C32 C 1.2889(12) 0.9459(11) 0.6026(11) 0.066(4) Uani 1 1 d . U
H32 H 1.3527 1.0067 0.6378 0.079 Uiso 1 1 calc R U
C33 C 0.5401(10) 0.9204(11) 0.8667(10) 0.064(4) Uani 1 1 d . .
H33A H 0.5170 0.8502 0.8574 0.097 Uiso 1 1 calc R U
H33B H 0.4743 0.9324 0.8230 0.097 Uiso 1 1 calc R U
H33C H 0.5597 0.9733 0.9416 0.097 Uiso 1 1 calc R U
C34 C 0.5728(10) 0.7643(10) 1.0118(10) 0.053(3) Uani 1 1 d . .
H34 H 0.5590 0.7989 1.0774 0.064 Uiso 1 1 calc R U
C35 C 1.1011(12) 0.7688(11) 0.4973(10) 0.059(4) Uani 1 1 d . .
H35 H 1.0369 0.7082 0.4604 0.071 Uiso 1 1 calc R U
C36 C 0.7652(14) 0.9242(14) 0.6066(14) 0.103(6) Uani 1 1 d . U
H36A H 0.7343 0.9750 0.5887 0.155 Uiso 1 1 calc R U
H36B H 0.7587 0.9375 0.6751 0.155 Uiso 1 1 calc R U
H36C H 0.7192 0.8529 0.5513 0.155 Uiso 1 1 calc R U
C37 C 0.8870(14) 0.8872(12) 0.5002(12) 0.085(5) Uani 1 1 d . U
H37A H 0.9660 0.9054 0.4975 0.127 Uiso 1 1 calc R U
H37B H 0.8322 0.9142 0.4638 0.127 Uiso 1 1 calc R U
H37C H 0.8590 0.8107 0.4652 0.127 Uiso 1 1 calc R U
C38 C 1.1807(12) 0.7825(11) 0.4479(12) 0.067(4) Uani 1 1 d . U
H38 H 1.1714 0.7315 0.3771 0.081 Uiso 1 1 calc R U
C39 C 0.9617(14) 1.0450(12) 0.6760(13) 0.087(5) Uani 1 1 d . U
H39A H 0.9259 1.0851 0.6445 0.130 Uiso 1 1 calc R U
H39B H 1.0432 1.0483 0.6758 0.130 Uiso 1 1 calc R U
H39C H 0.9619 1.0750 0.7493 0.130 Uiso 1 1 calc R U
C40 C 0.2542(13) 0.3818(13) 0.8559(14) 0.091(5) Uani 1 1 d . .
H40A H 0.3100 0.3380 0.8345 0.109 Uiso 1 1 calc R U
H40B H 0.2964 0.4415 0.9286 0.109 Uiso 1 1 calc R U
P1 P 0.8402(2) 0.8056(2) 0.9089(2) 0.0256(6) Uani 1 1 d . .
Si1 Si 0.9579(2) 0.8705(2) 0.7869(2) 0.0230(6) Uani 1 1 d . .
N2 N 1.0557(7) 0.7946(6) 0.7245(6) 0.0267(19) Uani 1 1 d . .
N3 N 0.8321(7) 0.8030(6) 0.7915(6) 0.0235(19) Uani 1 1 d . .
N1 N 0.9418(7) 0.8725(6) 0.6644(6) 0.026(2) Uani 1 1 d . .
Au1 Au 1.06126(4) 1.02722(3) 0.94152(3) 0.02452(13) Uani 1 1 d . .
Sb02 Sb 0.42934(10) 0.70560(9) 0.24559(9) 0.0740(3) Uani 1 1 d . .
F1 F 0.3648(16) 0.6044(13) 0.1100(10) 0.211(7) Uani 1 1 d . U
F2 F 0.3541(13) 0.6255(11) 0.2860(10) 0.186(6) Uani 1 1 d . U
F3 F 0.2992(14) 0.7615(15) 0.2415(13) 0.227(7) Uani 1 1 d . U
F4 F 0.4963(19) 0.7875(13) 0.2098(13) 0.254(8) Uani 1 1 d . U
F5 F 0.5473(14) 0.6528(13) 0.2670(16) 0.243(8) Uani 1 1 d . U
F6 F 0.4867(9) 0.8138(8) 0.3872(8) 0.119(3) Uani 1 1 d . U
Cl1 Cl 0.1357(5) 0.3084(4) 0.8571(5) 0.1250(19) Uani 1 1 d . .
Cl2 Cl 0.2115(4) 0.4297(4) 0.7695(4) 0.0965(14) Uani 1 1 d . .

loop_
_atom_site_aniso_label
_atom_site_aniso_U_11
_atom_site_aniso_U_22
_atom_site_aniso_U_33
_atom_site_aniso_U_23
_atom_site_aniso_U_13
_atom_site_aniso_U_12
C7 0.030(6) 0.029(6) 0.020(6) 0.016(5) 0.005(5) -0.002(5)
C2 0.019(5) 0.037(6) 0.030(6) 0.013(5) 0.008(5) 0.004(5)
C3 0.025(6) 0.055(8) 0.044(8) 0.025(7) 0.007(5) 0.004(5)
C4 0.035(7) 0.070(9) 0.042(8) 0.032(7) -0.006(6) -0.003(6)
C5 0.048(7) 0.049(8) 0.023(6) 0.013(6) 0.000(6) -0.004(6)
C6 0.040(6) 0.040(7) 0.017(6) 0.013(5) 0.005(5) 0.000(5)
C1 0.031(6) 0.024(6) 0.024(6) 0.005(5) 0.010(5) 0.001(5)
C8 0.039(6) 0.029(6) 0.018(5) 0.011(5) 0.016(5) 0.006(5)
C9 0.044(7) 0.044(7) 0.039(7) 0.019(6) 0.009(6) 0.013(6)
C10 0.052(7) 0.033(7) 0.043(7) 0.019(6) 0.017(6) 0.010(6)
C11 0.039(6) 0.038(6) 0.027(6) 0.015(5) 0.016(5) 0.019(5)
C12 0.041(7) 0.048(7) 0.050(8) 0.035(6) 0.030(6) 0.020(6)
C13 0.033(7) 0.079(10) 0.078(11) 0.051(9) 0.028(7) 0.005(7)
C14 0.048(7) 0.056(8) 0.058(8) 0.042(7) 0.033(6) 0.022(6)
C15 0.046(7) 0.027(6) 0.039(7) 0.003(5) 0.015(6) 0.005(5)
C16 0.051(8) 0.068(9) 0.056(9) 0.032(8) 0.011(7) 0.034(7)
C17 0.055(3) 0.055(3) 0.055(3) 0.0276(19) 0.0183(15) 0.0143(13)
C18 0.038(6) 0.035(7) 0.035(7) 0.016(6) 0.010(5) 0.002(5)
C19 0.036(7) 0.056(8) 0.066(9) 0.037(7) 0.017(6) -0.004(6)
C20 0.031(6) 0.038(7) 0.047(7) 0.019(6) 0.016(5) 0.009(5)
C21 0.072(9) 0.041(7) 0.036(7) 0.005(6) 0.032(7) 0.005(6)
C22 0.055(4) 0.056(4) 0.056(4) 0.027(2) 0.021(2) 0.015(2)
C23 0.080(9) 0.036(7) 0.052(8) 0.019(6) 0.033(7) 0.008(7)
C24 0.032(6) 0.043(7) 0.043(7) 0.030(6) 0.021(5) 0.011(5)
C25 0.038(6) 0.045(7) 0.036(7) 0.023(6) 0.013(5) 0.005(5)
C26 0.092(11) 0.039(8) 0.073(10) 0.031(7) 0.052(9) 0.026(7)
C27 0.043(7) 0.076(10) 0.058(9) 0.037(8) 0.010(7) 0.022(7)
C28 0.030(6) 0.033(6) 0.042(7) 0.020(6) 0.023(5) 0.011(5)
C29 0.056(4) 0.055(4) 0.057(4) 0.029(2) 0.019(2) 0.015(2)
C30 0.085(10) 0.042(8) 0.048(8) 0.024(7) 0.016(7) 0.014(7)
C31 0.067(4) 0.068(4) 0.067(4) 0.034(2) 0.0231(16) 0.0167(14)
C32 0.066(4) 0.066(4) 0.066(4) 0.033(2) 0.0221(16) 0.0164(14)
C33 0.045(8) 0.098(11) 0.052(9) 0.031(8) 0.027(7) 0.031(7)
C34 0.052(8) 0.077(10) 0.045(8) 0.034(8) 0.034(7) 0.018(7)
C35 0.072(9) 0.070(9) 0.057(9) 0.032(8) 0.048(8) 0.033(8)
C36 0.103(6) 0.104(6) 0.105(6) 0.054(3) 0.034(3) 0.027(2)
C37 0.086(5) 0.085(5) 0.083(5) 0.043(3) 0.027(3) 0.023(2)
C38 0.067(4) 0.068(4) 0.067(4) 0.033(2) 0.0230(16) 0.0174(14)
C39 0.089(5) 0.085(5) 0.087(5) 0.045(3) 0.026(3) 0.022(2)
C40 0.084(12) 0.108(14) 0.112(14) 0.074(12) 0.041(11) 0.037(10)
P1 0.0258(14) 0.0259(15) 0.0252(15) 0.0124(13) 0.0100(12) 0.0045(12)
Si1 0.0247(15) 0.0250(15) 0.0212(16) 0.0119(13) 0.0102(12) 0.0059(12)
N2 0.031(5) 0.020(4) 0.028(5) 0.010(4) 0.012(4) 0.003(4)
N3 0.027(5) 0.018(4) 0.020(5) 0.008(4) 0.004(4) 0.001(4)
N1 0.026(5) 0.032(5) 0.034(5) 0.024(4) 0.016(4) 0.010(4)
Au1 0.0269(2) 0.0235(2) 0.0216(2) 0.00930(17) 0.01101(16) 0.00233(15)
Sb02 0.0855(8) 0.0896(8) 0.0721(8) 0.0540(7) 0.0349(6) 0.0325(6)
F1 0.308(15) 0.205(13) 0.097(9) 0.067(9) 0.056(10) 0.045(11)
F2 0.227(12) 0.162(10) 0.136(10) 0.067(8) 0.060(9) -0.055(9)
F3 0.193(12) 0.294(15) 0.175(12) 0.100(11) 0.037(9) 0.136(12)
F4 0.428(18) 0.204(13) 0.220(13) 0.127(10) 0.224(13) 0.037(11)
F5 0.181(12) 0.222(13) 0.287(16) 0.086(11) 0.066(11) 0.127(11)
F6 0.126(8) 0.105(7) 0.105(8) 0.035(6) 0.047(6) 0.007(6)
Cl1 0.157(5) 0.099(4) 0.162(5) 0.087(4) 0.080(4) 0.025(3)
Cl2 0.113(3) 0.112(4) 0.115(4) 0.083(3) 0.058(3) 0.046(3)

loop_
_atom_type_symbol
_atom_type_description
_atom_type_scat_dispersion_real
_atom_type_scat_dispersion_imag
_atom_type_scat_source
C C 0.0033 0.0016 'International Tables Vol C Tables 4.2.6.8 and 6.1.1.4'
H H 0.0000 0.0000 'International Tables Vol C Tables 4.2.6.8 and 6.1.1.4'
N N 0.0061 0.0033 'International Tables Vol C Tables 4.2.6.8 and 6.1.1.4'
F F 0.0171 0.0103 'International Tables Vol C Tables 4.2.6.8 and 6.1.1.4'
Si Si 0.0817 0.0704 'International Tables Vol C Tables 4.2.6.8 and 6.1.1.4'
P P 0.1023 0.0942 'International Tables Vol C Tables 4.2.6.8 and 6.1.1.4'
Cl Cl 0.1484 0.1585 'International Tables Vol C Tables 4.2.6.8 and 6.1.1.4'
Sb Sb -0.5866 1.5461 'International Tables Vol C Tables 4.2.6.8 and 6.1.1.4'
Au Au -2.0133 8.8022 'International Tables Vol C Tables 4.2.6.8 and 6.1.1.4'

loop_
_geom_angle_atom_site_label_1
_geom_angle_atom_site_label_2
_geom_angle_atom_site_label_3
_geom_angle
_geom_angle_site_symmetry_1
_geom_angle_site_symmetry_3
C2 C7 C6 120.0 . .
C2 C7 N3 121.0(5) . .
C6 C7 N3 118.8(5) . .
C7 C2 C3 120.0 . .
C7 C2 C20 124.6(6) . .
C3 C2 C20 115.4(6) . .
C4 C3 C2 120.0 . .
C4 C3 H3 120.0 . .
C2 C3 H3 120.0 . .
C3 C4 C5 120.0 . .
C3 C4 H4 120.0 . .
C5 C4 H4 120.0 . .
C4 C5 C6 120.0 . .
C4 C5 H5 120.0 . .
C6 C5 H5 120.0 . .
C5 C6 C7 120.0 . .
C5 C6 C15 117.1(6) . .
C7 C6 C15 122.8(6) . .
N1 C1 N2 106.6(8) . .
N1 C1 C12 126.9(10) . .
N2 C1 C12 126.2(9) . .
N1 C1 Si1 53.8(5) . .
N2 C1 Si1 55.1(5) . .
C12 C1 Si1 161.3(7) . .
C9 C8 C10 118.5(10) . .
C9 C8 P1 117.7(8) . .
C10 C8 P1 123.8(8) . .
C8 C9 C27 121.4(11) . .
C8 C9 H9 119.3 . .
C27 C9 H9 119.3 . .
C8 C10 C26 120.0(11) . .
C8 C10 H10 120.0 . .
C26 C10 H10 120.0 . .
N2 C11 C16 108.3(8) . .
N2 C11 C29 105.9(8) . .
C16 C11 C29 111.2(10) . .
N2 C11 C22 114.6(9) . .
C16 C11 C22 110.0(9) . .
C29 C11 C22 106.7(9) . .
C14 C12 C35 119.8(10) . .
C14 C12 C1 117.7(10) . .
C35 C12 C1 122.5(10) . .
C19 C13 C34 120.4(10) . .
C19 C13 H13 119.8 . .
C34 C13 H13 119.8 . .
C12 C14 C32 121.4(12) . .
C12 C14 H14 119.3 . .
C32 C14 H14 119.3 . .
C6 C15 C21 112.9(10) . .
C6 C15 C23 112.0(9) . .
C21 C15 C23 109.2(9) . .
C6 C15 H15 107.5 . .
C21 C15 H15 107.5 . .
C23 C15 H15 107.5 . .
C11 C16 H16A 109.5 . .
C11 C16 H16B 109.5 . .
H16A C16 H16B 109.5 . .
C11 C16 H16C 109.5 . .
H16A C16 H16C 109.5 . .
H16B C16 H16C 109.5 . .
C27 C17 C26 120.9(13) . .
C27 C17 H17 119.6 . .
C26 C17 H17 119.6 . .
C19 C18 C28 121.6(11) . .
C19 C18 H18 119.2 . .
C28 C18 H18 119.2 . .
C13 C19 C18 119.5(12) . .
C13 C19 H19 120.2 . .
C18 C19 H19 120.2 . .
C30 C20 C2 114.7(9) . .
C30 C20 C33 108.3(10) . .
C2 C20 C33 110.9(8) . .
C30 C20 H20 107.6 . .
C2 C20 H20 107.6 . .
C33 C20 H20 107.6 . .
C15 C21 H21A 109.5 . .
C15 C21 H21B 109.5 . .
H21A C21 H21B 109.5 . .
C15 C21 H21C 109.5 . .
H21A C21 H21C 109.5 . .
H21B C21 H21C 109.5 . .
C11 C22 H22A 109.5 . .
C11 C22 H22B 109.5 . .
H22A C22 H22B 109.5 . .
C11 C22 H22C 109.5 . .
H22A C22 H22C 109.5 . .
H22B C22 H22C 109.5 . .
C15 C23 H23A 109.5 . .
C15 C23 H23B 109.5 . .
H23A C23 H23B 109.5 . .
C15 C23 H23C 109.5 . .
H23A C23 H23C 109.5 . .
H23B C23 H23C 109.5 . .
C39 C24 C37 111.2(11) . .
C39 C24 C36 112.5(12) . .
C37 C24 C36 103.7(11) . .
C39 C24 N1 110.7(10) . .
C37 C24 N1 111.9(10) . .
C36 C24 N1 106.6(9) . .
C28 C25 C34 120.7(11) . .
C28 C25 H25 119.6 . .
C34 C25 H25 119.6 . .
C17 C26 C10 119.7(12) . .
C17 C26 H26 120.1 . .
C10 C26 H26 120.1 . .
C17 C27 C9 119.6(12) . .
C17 C27 H27 120.2 . .
C9 C27 H27 120.2 . .
C25 C28 C18 118.1(9) . .
C25 C28 P1 115.3(8) . .
C18 C28 P1 126.0(8) . .
C11 C29 H29A 109.5 . .
C11 C29 H29B 109.5 . .
H29A C29 H29B 109.5 . .
C11 C29 H29C 109.5 . .
H29A C29 H29C 109.5 . .
H29B C29 H29C 109.5 . .
C20 C30 H30A 109.5 . .
C20 C30 H30B 109.5 . .
H30A C30 H30B 109.5 . .
C20 C30 H30C 109.5 . .
H30A C30 H30C 109.5 . .
H30B C30 H30C 109.5 . .
C38 C31 C32 125.1(15) . .
C38 C31 H31 117.5 . .
C32 C31 H31 117.5 . .
C31 C32 C14 115.9(13) . .
C31 C32 H32 122.0 . .
C14 C32 H32 122.0 . .
C20 C33 H33A 109.5 . .
C20 C33 H33B 109.5 . .
H33A C33 H33B 109.5 . .
C20 C33 H33C 109.5 . .
H33A C33 H33C 109.5 . .
H33B C33 H33C 109.5 . .
C13 C34 C25 119.6(11) . .
C13 C34 H34 120.2 . .
C25 C34 H34 120.2 . .
C12 C35 C38 119.3(13) . .
C12 C35 H35 120.3 . .
C38 C35 H35 120.3 . .
C24 C36 H36A 109.5 . .
C24 C36 H36B 109.5 . .
H36A C36 H36B 109.5 . .
C24 C36 H36C 109.5 . .
H36A C36 H36C 109.5 . .
H36B C36 H36C 109.5 . .
C24 C37 H37A 109.5 . .
C24 C37 H37B 109.5 . .
H37A C37 H37B 109.5 . .
C24 C37 H37C 109.5 . .
H37A C37 H37C 109.5 . .
H37B C37 H37C 109.5 . .
C31 C38 C35 118.4(14) . .
C31 C38 H38 120.8 . .
C35 C38 H38 120.8 . .
C24 C39 H39A 109.5 . .
C24 C39 H39B 109.5 . .
H39A C39 H39B 109.5 . .
C24 C39 H39C 109.5 . .
H39A C39 H39C 109.5 . .
H39B C39 H39C 109.5 . .
Cl1 C40 Cl2 112.1(9) . .
Cl1 C40 H40A 109.2 . .
Cl2 C40 H40A 109.2 . .
Cl1 C40 H40B 109.2 . .
Cl2 C40 H40B 109.2 . .
H40A C40 H40B 107.9 . .
N3 P1 C28 110.8(4) . .
N3 P1 C8 109.4(4) . .
C28 P1 C8 102.9(5) . .
N3 P1 Au1 112.2(3) . 2_777
C28 P1 Au1 113.0(4) . 2_777
C8 P1 Au1 108.1(3) . 2_777
N3 Si1 N1 116.2(4) . .
N3 Si1 N2 118.7(4) . .
N1 Si1 N2 72.3(4) . .
N3 Si1 C1 132.1(4) . .
N1 Si1 C1 36.7(4) . .
N2 Si1 C1 36.9(4) . .
N3 Si1 Au1 114.8(3) . .
N1 Si1 Au1 115.4(3) . .
N2 Si1 Au1 112.9(3) . .
C1 Si1 Au1 113.1(3) . .
C1 N2 C11 130.8(8) . .
C1 N2 Si1 88.0(6) . .
C11 N2 Si1 137.1(7) . .
C7 N3 P1 119.8(5) . .
C7 N3 Si1 120.4(5) . .
P1 N3 Si1 117.9(4) . .
C1 N1 C24 127.0(8) . .
C1 N1 Si1 89.5(6) . .
C24 N1 Si1 137.5(6) . .
Si1 Au1 P1 175.03(10) . 2_777
Si1 Au1 Au1 91.10(8) . 2_777
P1 Au1 Au1 91.50(8) 2_777 2_777
F5 Sb02 F4 96.0(10) . .
F5 Sb02 F1 92.7(8) . .
F4 Sb02 F1 91.2(8) . .
F5 Sb02 F2 87.0(9) . .
F4 Sb02 F2 176.5(8) . .
F1 Sb02 F2 90.3(7) . .
F5 Sb02 F3 170.6(9) . .
F4 Sb02 F3 91.4(9) . .
F1 Sb02 F3 92.8(8) . .
F2 Sb02 F3 85.4(8) . .
F5 Sb02 F6 91.0(7) . .
F4 Sb02 F6 89.7(6) . .
F1 Sb02 F6 176.0(7) . .
F2 Sb02 F6 88.6(5) . .
F3 Sb02 F6 83.3(6) . .

loop_
_geom_bond_atom_site_label_1
_geom_bond_atom_site_label_2
_geom_bond_distance
_geom_bond_site_symmetry_2
C7 C2 1.3900 .
C7 C6 1.3900 .
C7 N3 1.462(9) .
C2 C3 1.3900 .
C2 C20 1.538(11) .
C3 C4 1.3900 .
C3 H3 0.9500 .
C4 C5 1.3900 .
C4 H4 0.9500 .
C5 C6 1.3900 .
C5 H5 0.9500 .
C6 C15 1.524(12) .
C1 N1 1.341(12) .
C1 N2 1.348(12) .
C1 C12 1.498(14) .
C1 Si1 2.245(10) .
C8 C9 1.376(14) .
C8 C10 1.393(14) .
C8 P1 1.809(10) .
C9 C27 1.397(16) .
C9 H9 0.9500 .
C10 C26 1.410(16) .
C10 H10 0.9500 .
C11 N2 1.491(13) .
C11 C16 1.494(15) .
C11 C29 1.531(15) .
C11 C22 1.543(15) .
C12 C14 1.367(15) .
C12 C35 1.368(16) .
C13 C19 1.364(17) .
C13 C34 1.377(17) .
C13 H13 0.9500 .
C14 C32 1.400(16) .
C14 H14 0.9500 .
C15 C21 1.528(15) .
C15 C23 1.546(15) .
C15 H15 1.0000 .
C16 H16A 0.9800 .
C16 H16B 0.9800 .
C16 H16C 0.9800 .
C17 C27 1.360(17) .
C17 C26 1.370(17) .
C17 H17 0.9500 .
C18 C19 1.374(14) .
C18 C28 1.394(14) .
C18 H18 0.9500 .
C19 H19 0.9500 .
C20 C30 1.532(15) .
C20 C33 1.552(15) .
C20 H20 1.0000 .
C21 H21A 0.9800 .
C21 H21B 0.9800 .
C21 H21C 0.9800 .
C22 H22A 0.9800 .
C22 H22B 0.9800 .
C22 H22C 0.9800 .
C23 H23A 0.9800 .
C23 H23B 0.9800 .
C23 H23C 0.9800 .
C24 C39 1.468(17) .
C24 C37 1.498(17) .
C24 C36 1.501(18) .
C24 N1 1.516(12) .
C25 C28 1.366(14) .
C25 C34 1.399(15) .
C25 H25 0.9500 .
C26 H26 0.9500 .
C27 H27 0.9500 .
C28 P1 1.806(10) .
C29 H29A 0.9800 .
C29 H29B 0.9800 .
C29 H29C 0.9800 .
C30 H30A 0.9800 .
C30 H30B 0.9800 .
C30 H30C 0.9800 .
C31 C38 1.326(17) .
C31 C32 1.354(18) .
C31 H31 0.9500 .
C32 H32 0.9500 .
C33 H33A 0.9800 .
C33 H33B 0.9800 .
C33 H33C 0.9800 .
C34 H34 0.9500 .
C35 C38 1.404(17) .
C35 H35 0.9500 .
C36 H36A 0.9800 .
C36 H36B 0.9800 .
C36 H36C 0.9800 .
C37 H37A 0.9800 .
C37 H37B 0.9800 .
C37 H37C 0.9800 .
C38 H38 0.9500 .
C39 H39A 0.9800 .
C39 H39B 0.9800 .
C39 H39C 0.9800 .
C40 Cl1 1.714(15) .
C40 Cl2 1.735(16) .
C40 H40A 0.9900 .
C40 H40B 0.9900 .
P1 N3 1.721(8) .
P1 Au1 2.361(3) 2_777
Si1 N3 1.764(8) .
Si1 N1 1.812(8) .
Si1 N2 1.842(8) .
Si1 Au1 2.317(3) .
Au1 P1 2.361(3) 2_777
Au1 Au1 2.8753(14) 2_777
Sb02 F5 1.718(14) .
Sb02 F4 1.736(12) .
Sb02 F1 1.783(14) .
Sb02 F2 1.818(11) .
Sb02 F3 1.844(14) .
Sb02 F6 1.869(10) .
